data_7238940
loop_
_publ_author_name
'Deredas, D.'
'Albrecht, \/L.'
'Maniukiewicz, W.'
'Wojciechowski, J.'
'Wolf, W. M.'
'Paluch, P.'
'Janecki, T.'
'R\'o\.zalski, M.'
'Krajewska, U.'
'Janecka, A.'
'Krawczyk, H.'

_publ_section_title
;
 Three-component reaction of 3-(diethoxyphosphoryl)coumarin, enolizable
 ketones and primary amines: Simple, stereoselective synthesis of
 benzo[1,3]oxazocine skeletons
;
_journal_issue 19
_journal_name_full 'RSC Advances'
_journal_page_first 6821
_journal_paper_doi 10.1039/c3ra40184g
_journal_volume 3
_journal_year 2013
_chemical_formula_moiety 'C23 H28 N O5 P'
_chemical_formula_sum 'C23 H28 N O5 P'
_chemical_formula_weight 429.43
_chemical_melting_point 402(1)
_chemical_name_systematic
;
diethyl[(2S*,5S*,6S*)-3-benzyl-2-methyl-4-oxo-3,4,5,6-
tetrahydro-2H-2,6-methanobenzo[g][1,3]oxazocin-5-yl]phosphonate
;
_space_group_IT_number 14
_space_group_name_Hall '-P 2ybc'
_space_group_name_H-M_alt 'P 1 21/c 1'
_symmetry_cell_setting monoclinic
_symmetry_space_group_name_H-M 'P 1 21/c 1'
_audit_update_record
;
2012-11-23 # Formatted by publCIF
;
_cell_angle_alpha 90.00
_cell_angle_beta 94.728(2)
_cell_angle_gamma 90.00
_cell_formula_units_Z 4
_cell_length_a 9.1840(10)
_cell_length_b 18.429(2)
_cell_length_c 13.3004(15)
_cell_measurement_temperature 291(1)
_cell_volume 2243.5(4)
_computing_cell_refinement 'Bruker SAINT'
_computing_data_collection 'Bruker APEX2'
_computing_data_reduction 'Bruker SAINT'
_computing_molecular_graphics 'Bruker SHELXTL'
_computing_publication_material 'Bruker SHELXTL'
_computing_structure_refinement 'SHELXL-97 (Sheldrick, 2008)'
_computing_structure_solution 'SHELXS-97 (Sheldrick, 2008)'
_diffrn_ambient_temperature 291(2)
_diffrn_measured_fraction_theta_full 0.998
_diffrn_measured_fraction_theta_max 0.998
_diffrn_radiation_monochromator graphite
_diffrn_radiation_source 'fine-focus sealed tube'
_diffrn_radiation_type MoK\a
_diffrn_radiation_wavelength 0.71073
_diffrn_reflns_av_R_equivalents 0.0303
_diffrn_reflns_limit_h_max 10
_diffrn_reflns_limit_h_min -10
_diffrn_reflns_limit_k_max 21
_diffrn_reflns_limit_k_min 0
_diffrn_reflns_limit_l_max 15
_diffrn_reflns_limit_l_min 0
_diffrn_reflns_number 24377
_diffrn_reflns_theta_full 25.00
_diffrn_reflns_theta_max 25.00
_diffrn_reflns_theta_min 1.89
_exptl_absorpt_coefficient_mu 0.156
_exptl_absorpt_correction_T_max 0.9426
_exptl_absorpt_correction_T_min 0.8810
_exptl_absorpt_correction_type multi-scan
_exptl_absorpt_process_details 'Bruker SADABS'
_exptl_crystal_colour colourless
_exptl_crystal_density_diffrn 1.271
_exptl_crystal_description prism
_exptl_crystal_F_000 912
_exptl_crystal_preparation
;
slow evaporation from acetone and n-heptane
;
_exptl_crystal_size_max 0.60
_exptl_crystal_size_mid 0.50
_exptl_crystal_size_min 0.40
_refine_diff_density_max 0.301
_refine_diff_density_min -0.313
_refine_diff_density_rms 0.045
_refine_ls_goodness_of_fit_ref 1.030
_refine_ls_matrix_type full
_refine_ls_number_parameters 343
_refine_ls_number_reflns 3933
_refine_ls_number_restraints 1
_refine_ls_restrained_S_all 1.031
_refine_ls_R_factor_all 0.0567
_refine_ls_R_factor_gt 0.0504
_refine_ls_shift/su_max 0.017
_refine_ls_shift/su_mean 0.002
_refine_ls_structure_factor_coef Fsqd
_refine_ls_weighting_details 'calc w=1/[\s^2^(Fo^2^)+(0.0596P)^2^+1.6774P] where P=(Fo^2^+2Fc^2^)/3'
_refine_ls_weighting_scheme calc
_refine_ls_wR_factor_gt 0.1457
_refine_ls_wR_factor_ref 0.1496
_reflns_number_gt 3428
_reflns_number_total 3928
_reflns_threshold_expression >2sigma(I)
_cod_data_source_file c3ra40184g.txt
_cod_data_source_block 17
_cod_original_sg_symbol_H-M 'P 21/c'
_cod_database_code 7238940

loop_
_symmetry_equiv_pos_as_xyz
'x, y, z'
'-x, y+1/2, -z+1/2'
'-x, -y, -z'
'x, -y-1/2, z-1/2'

loop_
_atom_site_label
_atom_site_type_symbol
_atom_site_fract_x
_atom_site_fract_y
_atom_site_fract_z
_atom_site_U_iso_or_equiv
_atom_site_adp_type
_atom_site_occupancy
_atom_site_symmetry_multiplicity
_atom_site_calc_flag
_atom_site_refinement_flags
_atom_site_disorder_assembly
_atom_site_disorder_group
P P 0.33268(7) 0.64317(3) 0.75256(6) 0.0560(2) Uani 1 1 d . A 1
O1 O 0.35349(19) 0.73478(11) 0.55046(12) 0.0623(5) Uani 1 1 d . A 1
O2 O 0.49253(16) 0.90926(9) 0.74937(12) 0.0517(4) Uani 1 1 d . A 1
O3 O 0.4874(2) 0.62905(11) 0.7755(2) 0.0890(7) Uani 1 1 d . A 1
O4 O 0.2569(2) 0.59542(10) 0.66658(16) 0.0726(6) Uani 1 1 d . A 1
O5 O 0.2339(3) 0.63008(11) 0.84114(16) 0.0806(6) Uani 1 1 d . A 1
N N 0.50336(18) 0.80057(10) 0.65710(13) 0.0428(4) Uani 1 1 d . A 1
C1 C 0.2913(2) 0.73679(12) 0.71992(16) 0.0399(5) Uani 1 1 d . A 1
H11 H 0.194(3) 0.7378(12) 0.6915(17) 0.042(6) Uiso 1 1 d . B 1
C2 C 0.3845(2) 0.75765(12) 0.63542(15) 0.0422(5) Uani 1 1 d . A 1
C3 C 0.5431(2) 0.83516(13) 0.75540(17) 0.0465(5) Uani 1 1 d . A 1
C4 C 0.4734(2) 0.79630(14) 0.83875(16) 0.0462(5) Uani 1 1 d . A 1
H41 H 0.519(3) 0.7486(14) 0.8503(17) 0.046(6) Uiso 1 1 d . C 1
H42 H 0.494(3) 0.8239(13) 0.8987(19) 0.049(6) Uiso 1 1 d . D 1
C5 C 0.3115(2) 0.78964(12) 0.80905(15) 0.0404(5) Uani 1 1 d . A 1
H51 H 0.261(3) 0.7686(13) 0.8652(19) 0.049(6) Uiso 1 1 d . E 1
C6 C 0.5823(3) 0.82426(15) 0.57130(19) 0.0521(6) Uani 1 1 d . A 1
H72 H 0.609(3) 0.8771(15) 0.5819(19) 0.054(7) Uiso 1 1 d . F 1
H71 H 0.513(3) 0.8216(15) 0.514(2) 0.066(8) Uiso 1 1 d . G 1
C7 C 0.7164(3) 0.77991(15) 0.55367(18) 0.0532(6) Uani 1 1 d . A 1
C8 C 0.8182(4) 0.8090(2) 0.4945(3) 0.0825(10) Uani 1 1 d . A 1
H81 H 0.797(4) 0.8539(19) 0.465(3) 0.091(11) Uiso 1 1 d . H 1
C9 C 0.9443(4) 0.7711(2) 0.4779(3) 0.0946(12) Uani 1 1 d . A 1
H91 H 1.006(4) 0.792(2) 0.428(3) 0.116(13) Uiso 1 1 d . I 1
C10 C 0.9696(3) 0.7042(2) 0.5191(3) 0.0813(10) Uani 1 1 d . A 1
H101 H 1.059(4) 0.6766(18) 0.507(2) 0.091(10) Uiso 1 1 d . J 1
C11 C 0.8679(4) 0.6741(2) 0.5755(2) 0.0785(9) Uani 1 1 d . A 1
H111 H 0.886(4) 0.626(2) 0.605(3) 0.104(12) Uiso 1 1 d . K 1
C12 C 0.7413(3) 0.71194(17) 0.5924(2) 0.0637(7) Uani 1 1 d . A 1
H121 H 0.672(3) 0.6904(17) 0.626(2) 0.079(9) Uiso 1 1 d . L 1
C13 C 0.7068(3) 0.8400(2) 0.7773(2) 0.0643(7) Uani 1 1 d . A 1
H131 H 0.750(3) 0.8714(16) 0.730(2) 0.073(9) Uiso 1 1 d . M 1
H132 H 0.749(3) 0.7924(17) 0.779(2) 0.072(9) Uiso 1 1 d . N 1
H133 H 0.729(3) 0.8631(16) 0.847(2) 0.077(9) Uiso 1 1 d . O 1
C14 C 0.2517(2) 0.86383(12) 0.78045(16) 0.0416(5) Uani 1 1 d . A 1
C15 C 0.3446(2) 0.91932(12) 0.75438(16) 0.0444(5) Uani 1 1 d . A 1
C16 C 0.2926(3) 0.98906(14) 0.7349(2) 0.0563(6) Uani 1 1 d . A 1
H161 H 0.360(3) 1.0263(15) 0.719(2) 0.063(8) Uiso 1 1 d . P 1
C17 C 0.1468(3) 1.00377(15) 0.7397(2) 0.0647(7) Uani 1 1 d . A 1
H171 H 0.112(3) 1.0531(17) 0.723(2) 0.075(9) Uiso 1 1 d . Q 1
C18 C 0.0522(3) 0.94931(16) 0.7632(2) 0.0651(7) Uani 1 1 d . A 1
H181 H -0.055(4) 0.9579(18) 0.765(2) 0.092(10) Uiso 1 1 d . R 1
C19 C 0.1046(3) 0.88030(14) 0.78305(19) 0.0527(6) Uani 1 1 d . A 1
H191 H 0.035(3) 0.8397(15) 0.802(2) 0.065(8) Uiso 1 1 d . S 1
C20 C 0.3409(5) 0.5598(3) 0.5933(4) 0.1275(17) Uani 1 1 d . A 1
H201 H 0.3878 0.5963 0.5543 0.191 Uiso 1 1 calc R A 1
H202 H 0.4169 0.5306 0.6283 0.191 Uiso 1 1 calc R A 1
C21 C 0.2531(7) 0.5155(3) 0.5277(3) 0.1375(19) Uani 1 1 d . A 1
H211 H 0.3139 0.4870 0.4877 0.206 Uiso 1 1 calc R A 1
H212 H 0.1893 0.5452 0.4843 0.206 Uiso 1 1 calc R A 1
H213 H 0.1959 0.4840 0.5663 0.206 Uiso 1 1 calc R A 1
C22 C 0.2669(9) 0.5600(4) 0.8916(5) 0.110(3) Uani 0.676(9) 1 d PD A 1
H221 H 0.3700 0.5565 0.9135 0.164 Uiso 0.676(9) 1 calc PR A 1
H222 H 0.2406 0.5199 0.8464 0.164 Uiso 0.676(9) 1 calc PR A 1
C23 C 0.1766(11) 0.5592(5) 0.9801(5) 0.157(4) Uani 0.676(9) 1 d PD A 1
H231 H 0.1947 0.5151 1.0175 0.235 Uiso 0.676(9) 1 calc PR A 1
H232 H 0.0750 0.5619 0.9568 0.235 Uiso 0.676(9) 1 calc PR A 1
H233 H 0.2022 0.6000 1.0228 0.235 Uiso 0.676(9) 1 calc PR A 1
C22A C 0.2497(15) 0.5954(7) 0.9382(10) 0.092(4) Uani 0.324(9) 1 d PD A 2
H223 H 0.1733 0.6130 0.9781 0.138 Uiso 0.324(9) 1 calc PR A 2
H224 H 0.3427 0.6098 0.9723 0.138 Uiso 0.324(9) 1 calc PR A 2
C23A C 0.243(3) 0.5143(7) 0.9345(16) 0.208(13) Uani 0.324(9) 1 d PD A 2
H234 H 0.2446 0.4955 1.0019 0.313 Uiso 0.324(9) 1 calc PR A 2
H235 H 0.3253 0.4960 0.9026 0.313 Uiso 0.324(9) 1 calc PR A 2
H236 H 0.1543 0.4994 0.8968 0.313 Uiso 0.324(9) 1 calc PR A 2

loop_
_atom_site_aniso_label
_atom_site_aniso_U_11
_atom_site_aniso_U_22
_atom_site_aniso_U_33
_atom_site_aniso_U_23
_atom_site_aniso_U_13
_atom_site_aniso_U_12
P 0.0571(4) 0.0434(4) 0.0675(5) -0.0010(3) 0.0037(3) 0.0031(3)
O1 0.0605(11) 0.0892(13) 0.0375(9) -0.0170(8) 0.0055(7) -0.0125(9)
O2 0.0422(8) 0.0516(9) 0.0620(10) -0.0064(7) 0.0096(7) -0.0109(7)
O3 0.0679(13) 0.0591(12) 0.136(2) -0.0031(12) -0.0145(13) 0.0189(10)
O4 0.0770(13) 0.0567(11) 0.0849(14) -0.0214(10) 0.0108(10) -0.0054(9)
O5 0.1172(18) 0.0582(12) 0.0685(13) 0.0189(9) 0.0208(12) -0.0037(11)
N 0.0353(9) 0.0561(11) 0.0379(9) -0.0014(8) 0.0079(7) -0.0022(8)
C1 0.0342(11) 0.0447(11) 0.0409(11) -0.0015(9) 0.0038(9) -0.0009(9)
C2 0.0380(11) 0.0514(12) 0.0373(11) -0.0033(9) 0.0033(8) 0.0016(9)
C3 0.0371(11) 0.0576(14) 0.0443(12) -0.0068(10) 0.0006(9) -0.0031(10)
C4 0.0473(12) 0.0567(14) 0.0339(11) -0.0036(10) -0.0020(9) -0.0001(11)
C5 0.0415(11) 0.0467(12) 0.0337(10) 0.0008(9) 0.0081(8) -0.0015(9)
C6 0.0455(13) 0.0664(16) 0.0460(13) 0.0044(11) 0.0126(10) -0.0029(11)
C7 0.0412(12) 0.0712(16) 0.0487(13) -0.0095(12) 0.0117(10) -0.0070(11)
C8 0.074(2) 0.078(2) 0.102(3) -0.0031(19) 0.0474(18) -0.0082(17)
C9 0.0625(19) 0.111(3) 0.118(3) -0.022(2) 0.053(2) -0.0142(19)
C10 0.0502(17) 0.114(3) 0.081(2) -0.030(2) 0.0105(15) 0.0092(17)
C11 0.0714(19) 0.097(3) 0.0666(18) -0.0066(17) 0.0056(15) 0.0227(18)
C12 0.0556(16) 0.0803(19) 0.0571(15) 0.0037(14) 0.0155(12) 0.0064(14)
C13 0.0389(13) 0.088(2) 0.0649(18) -0.0110(16) -0.0021(12) -0.0069(14)
C14 0.0428(11) 0.0462(12) 0.0362(11) -0.0053(9) 0.0057(8) -0.0027(9)
C15 0.0431(11) 0.0487(12) 0.0417(11) -0.0066(9) 0.0043(9) -0.0059(9)
C16 0.0627(15) 0.0455(13) 0.0604(15) -0.0025(11) 0.0032(12) -0.0082(12)
C17 0.0674(17) 0.0495(15) 0.0761(18) -0.0032(13) 0.0001(14) 0.0061(13)
C18 0.0489(14) 0.0635(17) 0.0825(19) -0.0027(14) 0.0039(13) 0.0085(12)
C19 0.0453(13) 0.0544(14) 0.0592(14) -0.0032(11) 0.0089(10) -0.0018(11)
C20 0.134(4) 0.111(3) 0.141(4) -0.075(3) 0.031(3) 0.005(3)
C21 0.226(6) 0.107(3) 0.079(3) -0.031(2) 0.010(3) -0.012(3)
C22 0.192(7) 0.057(4) 0.081(4) 0.020(3) 0.019(4) -0.017(4)
C23 0.253(12) 0.124(7) 0.099(6) 0.059(5) 0.051(6) -0.004(7)
C22A 0.112(9) 0.099(10) 0.067(8) 0.003(7) 0.019(6) -0.016(8)
C23A 0.32(3) 0.18(2) 0.131(18) 0.076(17) 0.085(19) 0.07(2)

loop_
_geom_angle_atom_site_label_1
_geom_angle_atom_site_label_2
_geom_angle_atom_site_label_3
_geom_angle
O3 P O4 114.98(13)
O3 P O5 115.63(15)
O4 P O5 102.35(12)
O3 P C1 113.77(12)
O4 P C1 106.83(11)
O5 P C1 101.79(10)
C15 O2 C3 116.02(16)
C20 O4 P 121.2(2)
C22A O5 C22 36.9(5)
C22A O5 P 136.3(6)
C22 O5 P 111.6(3)
C2 N C6 116.57(18)
C2 N C3 125.15(17)
C6 N C3 117.34(19)
C2 C1 C5 111.85(17)
C2 C1 P 107.40(15)
C5 C1 P 114.21(15)
C2 C1 H11 105.9(14)
C5 C1 H11 110.3(14)
P C1 H11 106.7(14)
O1 C2 N 121.4(2)
O1 C2 C1 119.8(2)
N C2 C1 118.83(18)
O2 C3 N 107.78(17)
O2 C3 C4 109.68(18)
N C3 C4 111.00(18)
O2 C3 C13 105.4(2)
N C3 C13 111.5(2)
C4 C3 C13 111.3(2)
C3 C4 C5 108.34(18)
C3 C4 H41 109.8(14)
C5 C4 H41 111.6(14)
C3 C4 H42 107.3(15)
C5 C4 H42 112.5(14)
H41 C4 H42 107(2)
C14 C5 C4 108.77(18)
C14 C5 C1 111.23(17)
C4 C5 C1 107.88(17)
C14 C5 H51 111.1(14)
C4 C5 H51 110.4(14)
C1 C5 H51 107.4(14)
N C6 C7 114.9(2)
N C6 H72 107.9(14)
C7 C6 H72 110.6(14)
N C6 H71 105.6(17)
C7 C6 H71 110.2(17)
H72 C6 H71 107(2)
C12 C7 C8 118.1(3)
C12 C7 C6 123.3(2)
C8 C7 C6 118.5(3)
C7 C8 C9 120.6(4)
C7 C8 H81 117(2)
C9 C8 H81 122(2)
C10 C9 C8 120.7(3)
C10 C9 H91 123(2)
C8 C9 H91 116(2)
C9 C10 C11 119.1(3)
C9 C10 H101 121(2)
C11 C10 H101 120(2)
C10 C11 C12 120.4(4)
C10 C11 H111 119(2)
C12 C11 H111 120(2)
C7 C12 C11 121.0(3)
C7 C12 H121 119(2)
C11 C12 H121 120(2)
C3 C13 H131 111.6(18)
C3 C13 H132 110.0(18)
H131 C13 H132 112(3)
C3 C13 H133 108.9(17)
H131 C13 H133 106(2)
H132 C13 H133 108(2)
C19 C14 C15 117.6(2)
C19 C14 C5 121.8(2)
C15 C14 C5 120.61(19)
O2 C15 C16 116.1(2)
O2 C15 C14 122.7(2)
C16 C15 C14 121.2(2)
C17 C16 C15 119.7(2)
C17 C16 H161 121.4(16)
C15 C16 H161 118.9(16)
C16 C17 C18 120.1(3)
C16 C17 H171 118.3(18)
C18 C17 H171 121.5(18)
C19 C18 C17 119.9(3)
C19 C18 H181 118(2)
C17 C18 H181 122.0(19)
C18 C19 C14 121.5(2)
C18 C19 H191 120.1(16)
C14 C19 H191 118.4(15)
C21 C20 O4 111.8(4)
C21 C20 H201 109.3
O4 C20 H201 109.3
C21 C20 H202 109.3
O4 C20 H202 109.3
H201 C20 H202 107.9
O5 C22 C23 105.1(5)
O5 C22 H221 110.7
C23 C22 H221 110.7
O5 C22 H222 110.7
C23 C22 H222 110.7
H221 C22 H222 108.8
O5 C22A C23A 114.4(13)
O5 C22A H223 108.6
C23A C22A H223 108.6
O5 C22A H224 108.6
C23A C22A H224 108.7
H223 C22A H224 107.6
C22A C23A H234 109.5
C22A C23A H235 109.5
H234 C23A H235 109.5
C22A C23A H236 109.5
H234 C23A H236 109.5
H235 C23A H236 109.5

loop_
_geom_bond_atom_site_label_1
_geom_bond_atom_site_label_2
_geom_bond_distance
P O3 1.452(2)
P O4 1.560(2)
P O5 1.564(2)
P C1 1.812(2)
O1 C2 1.218(3)
O2 C15 1.378(3)
O2 C3 1.442(3)
O4 C20 1.449(4)
O5 C22A 1.437(13)
O5 C22 1.475(6)
N C2 1.360(3)
N C6 1.468(3)
N C3 1.473(3)
C1 C2 1.517(3)
C1 C5 1.534(3)
C1 H11 0.95(2)
C3 C4 1.506(3)
C3 C13 1.511(3)
C4 C5 1.512(3)
C4 H41 0.98(2)
C4 H42 0.95(3)
C5 C14 1.510(3)
C5 H51 0.99(2)
C6 C7 1.513(3)
C6 H72 1.01(3)
C6 H71 0.96(3)
C7 C12 1.367(4)
C7 C8 1.380(4)
C8 C9 1.385(5)
C8 H81 0.93(4)
C9 C10 1.362(6)
C9 H91 0.99(4)
C10 C11 1.363(5)
C10 H101 0.99(3)
C11 C12 1.390(4)
C11 H111 0.98(4)
C12 H121 0.90(3)
C13 H131 0.96(3)
C13 H132 0.96(3)
C13 H133 1.02(3)
C14 C19 1.387(3)
C14 C15 1.394(3)
C15 C16 1.388(3)
C16 C17 1.373(4)
C16 H161 0.96(3)
C17 C18 1.380(4)
C17 H171 0.98(3)
C18 C19 1.378(4)
C18 H181 1.00(4)
C19 H191 1.03(3)
C20 C21 1.400(6)
C20 H201 0.9700
C20 H202 0.9700
C21 H211 0.9600
C21 H212 0.9600
C21 H213 0.9600
C22 C23 1.494(2)
C22 H221 0.9700
C22 H222 0.9700
C23 H231 0.9600
C23 H232 0.9600
C23 H233 0.9600
C22A C23A 1.497(2)
C22A H223 0.9700
C22A H224 0.9700
C23A H234 0.9600
C23A H235 0.9600
C23A H236 0.9600

loop_
_geom_torsion_atom_site_label_1
_geom_torsion_atom_site_label_2
_geom_torsion_atom_site_label_3
_geom_torsion_atom_site_label_4
_geom_torsion
O3 P O4 C20 -20.8(4)
O5 P O4 C20 -147.0(3)
C1 P O4 C20 106.5(3)
O3 P O5 C22A -13.2(9)
O4 P O5 C22A 112.6(8)
C1 P O5 C22A -137.0(8)
O3 P O5 C22 -47.0(4)
O4 P O5 C22 78.8(4)
C1 P O5 C22 -170.8(4)
O3 P C1 C2 53.3(2)
O4 P C1 C2 -74.64(16)
O5 P C1 C2 178.42(15)
O3 P C1 C5 -71.3(2)
O4 P C1 C5 160.72(15)
O5 P C1 C5 53.78(18)
C6 N C2 O1 6.5(3)
C3 N C2 O1 175.1(2)
C6 N C2 C1 -174.89(19)
C3 N C2 C1 -6.3(3)
C5 C1 C2 O1 -159.9(2)
P C1 C2 O1 74.1(2)
C5 C1 C2 N 21.5(3)
P C1 C2 N -104.6(2)
C15 O2 C3 N 76.1(2)
C15 O2 C3 C4 -44.9(2)
C15 O2 C3 C13 -164.7(2)
C2 N C3 O2 -98.4(2)
C6 N C3 O2 70.1(2)
C2 N C3 C4 21.7(3)
C6 N C3 C4 -169.76(19)
C2 N C3 C13 146.4(2)
C6 N C3 C13 -45.1(3)
O2 C3 C4 C5 67.0(2)
N C3 C4 C5 -52.0(2)
C13 C3 C4 C5 -176.8(2)
C3 C4 C5 C14 -52.3(2)
C3 C4 C5 C1 68.4(2)
C2 C1 C5 C14 67.2(2)
P C1 C5 C14 -170.55(14)
C2 C1 C5 C4 -52.0(2)
P C1 C5 C4 70.2(2)
C2 N C6 C7 -98.1(3)
C3 N C6 C7 92.3(3)
N C6 C7 C12 18.4(4)
N C6 C7 C8 -162.4(3)
C12 C7 C8 C9 -2.2(5)
C6 C7 C8 C9 178.6(3)
C7 C8 C9 C10 0.5(6)
C8 C9 C10 C11 1.2(6)
C9 C10 C11 C12 -1.3(5)
C8 C7 C12 C11 2.1(4)
C6 C7 C12 C11 -178.7(3)
C10 C11 C12 C7 -0.4(5)
C4 C5 C14 C19 -157.7(2)
C1 C5 C14 C19 83.6(2)
C4 C5 C14 C15 19.6(3)
C1 C5 C14 C15 -99.1(2)
C3 O2 C15 C16 -171.51(19)
C3 O2 C15 C14 10.4(3)
C19 C14 C15 O2 180.0(2)
C5 C14 C15 O2 2.6(3)
C19 C14 C15 C16 2.0(3)
C5 C14 C15 C16 -175.4(2)
O2 C15 C16 C17 -179.1(2)
C14 C15 C16 C17 -1.0(4)
C15 C16 C17 C18 -0.4(4)
C16 C17 C18 C19 0.8(4)
C17 C18 C19 C14 0.2(4)
C15 C14 C19 C18 -1.6(4)
C5 C14 C19 C18 175.8(2)
P O4 C20 C21 175.5(3)
C22A O5 C22 C23 33.8(11)
P O5 C22 C23 174.0(6)
C22 O5 C22A C23A -17.3(14)
P O5 C22A C23A -76.7(17)
